data_7024366
loop_
_publ_author_name
'Amoedo, Almudena'
'Carballo, Rosa'
'Garc\'ia-Mart\'inez, Emilia'
'Lago, Ana Bel\'en'
'V\'azquez-L\'opez, Ezequiel M'

_publ_section_title
;
 Molecular metallocycles, acyclic metallodimers and 2D coordination
 polymers containing the twisted ligand bis(pyrimidin-2-ylthio)methane.
;
_journal_issue 9
_journal_name_full 'Dalton transactions (Cambridge, England : 2003)'
_journal_page_first 2385
_journal_page_last 2394
_journal_paper_doi 10.1039/b915942h
_journal_volume 39
_journal_year 2010
_chemical_formula_sum 'C18 H16 Cu2 N12 O12 S4'
_chemical_formula_weight 847.75
_chemical_name_systematic
;
?
;
_space_group_IT_number 15
_symmetry_cell_setting monoclinic
_symmetry_space_group_name_Hall '-C 2yc'
_symmetry_space_group_name_H-M 'C 1 2/c 1'
_atom_sites_solution_hydrogens geom
_atom_sites_solution_primary direct
_atom_sites_solution_secondary difmap
_audit_creation_method SHELXL-97
_cell_angle_alpha 90.00
_cell_angle_beta 98.560(3)
_cell_angle_gamma 90.00
_cell_formula_units_Z 4
_cell_length_a 25.859(5)
_cell_length_b 8.1003(14)
_cell_length_c 14.496(3)
_cell_measurement_temperature 293(2)
_cell_volume 3002.6(10)
_computing_cell_refinement 'Bruker SMART'
_computing_data_collection 'Bruker SMART'
_computing_data_reduction 'Bruker SHELXTL'
_computing_molecular_graphics 'Bruker SHELXTL'
_computing_publication_material 'Bruker SHELXTL'
_computing_structure_refinement 'SHELXL-97 (Sheldrick, 1997)'
_computing_structure_solution 'SHELXS-97 (Sheldrick, 1990)'
_diffrn_ambient_temperature 293(2)
_diffrn_measured_fraction_theta_full 0.993
_diffrn_measured_fraction_theta_max 0.993
_diffrn_measurement_device_type 'CCD area detector'
_diffrn_measurement_method 'phi and omega scans'
_diffrn_radiation_monochromator graphite
_diffrn_radiation_source 'fine-focus sealed tube'
_diffrn_radiation_type MoK\a
_diffrn_radiation_wavelength 0.71073
_diffrn_reflns_av_R_equivalents 0.0909
_diffrn_reflns_av_sigmaI/netI 0.1310
_diffrn_reflns_limit_h_max 34
_diffrn_reflns_limit_h_min -26
_diffrn_reflns_limit_k_max 10
_diffrn_reflns_limit_k_min -7
_diffrn_reflns_limit_l_max 18
_diffrn_reflns_limit_l_min -19
_diffrn_reflns_number 9735
_diffrn_reflns_theta_full 28.00
_diffrn_reflns_theta_max 28.00
_diffrn_reflns_theta_min 1.59
_exptl_absorpt_coefficient_mu 1.776
_exptl_absorpt_correction_T_max 1.000000
_exptl_absorpt_correction_T_min 0.703066
_exptl_absorpt_correction_type multi-scan
_exptl_crystal_colour blue
_exptl_crystal_density_diffrn 1.875
_exptl_crystal_density_method 'not measured'
_exptl_crystal_description prism
_exptl_crystal_F_000 1704
_exptl_crystal_size_max 0.30
_exptl_crystal_size_mid 0.19
_exptl_crystal_size_min 0.13
_refine_diff_density_max 0.561
_refine_diff_density_min -0.491
_refine_diff_density_rms 0.097
_refine_ls_extinction_method none
_refine_ls_goodness_of_fit_ref 0.807
_refine_ls_hydrogen_treatment constr
_refine_ls_matrix_type full
_refine_ls_number_parameters 217
_refine_ls_number_reflns 3605
_refine_ls_number_restraints 0
_refine_ls_restrained_S_all 0.807
_refine_ls_R_factor_all 0.1127
_refine_ls_R_factor_gt 0.0474
_refine_ls_shift/su_max 0.000
_refine_ls_shift/su_mean 0.000
_refine_ls_structure_factor_coef Fsqd
_refine_ls_weighting_details 'calc w=1/[\s^2^(Fo^2^)+(0.0268P)^2^+0.0000P] where P=(Fo^2^+2Fc^2^)/3'
_refine_ls_weighting_scheme calc
_refine_ls_wR_factor_gt 0.0736
_refine_ls_wR_factor_ref 0.0857
_reflns_number_gt 1829
_reflns_number_total 3605
_reflns_threshold_expression >2sigma(I)
_cod_data_source_file b915942h.txt
_cod_data_source_block 4
_cod_depositor_comments
;
The following automatic conversions were performed:

'_symmetry_cell_setting' value 'Monoclinic' changed to 'monoclinic'
according to /home/saulius/struct/CIF-dictionaries/cif_core.dic
dictionary named 'cif_core.dic' version 2.4.2 from 2011-04-26.

Automatic conversion script
Id: cif_fix_values 1891 2012-01-12 08:04:46Z andrius 
;
_cod_original_sg_symbol_H-M C2/c
_cod_database_code 7024366

loop_
_symmetry_equiv_pos_as_xyz
'x, y, z'
'-x, y, -z+1/2'
'x+1/2, y+1/2, z'
'-x+1/2, y+1/2, -z+1/2'
'-x, -y, -z'
'x, -y, z-1/2'
'-x+1/2, -y+1/2, -z'
'x+1/2, -y+1/2, z-1/2'

loop_
_atom_site_label
_atom_site_type_symbol
_atom_site_fract_x
_atom_site_fract_y
_atom_site_fract_z
_atom_site_U_iso_or_equiv
_atom_site_adp_type
_atom_site_occupancy
_atom_site_symmetry_multiplicity
_atom_site_calc_flag
_atom_site_refinement_flags
C9 C 0.28633(16) 0.3294(5) 0.1587(3) 0.0452(11) Uani 1 1 d .
H9 H 0.2708 0.3640 0.0999 0.054 Uiso 1 1 calc R
O1 O 0.38893(10) 0.2272(3) -0.07152(16) 0.0434(7) Uani 1 1 d .
Cu1 Cu 0.368340(18) 0.23846(6) 0.05445(3) 0.03781(16) Uani 1 1 d .
S1 S 0.49330(4) 0.15730(12) 0.07411(6) 0.0359(3) Uani 1 1 d .
S2 S 0.58018(4) 0.14449(13) 0.22958(6) 0.0395(3) Uani 1 1 d .
N1 N 0.42757(12) 0.3986(4) 0.09367(19) 0.0315(7) Uani 1 1 d .
N2 N 0.51785(12) 0.4701(4) 0.1182(2) 0.0375(8) Uani 1 1 d .
C1 C 0.56334(13) 0.1561(5) 0.1037(2) 0.0339(9) Uani 1 1 d .
H1A H 0.5779 0.2558 0.0808 0.041 Uiso 1 1 calc R
H1B H 0.5778 0.0619 0.0750 0.041 Uiso 1 1 calc R
C5 C 0.47898(16) 0.3630(4) 0.0982(2) 0.0325(9) Uani 1 1 d .
C2 C 0.50436(18) 0.6240(5) 0.1367(2) 0.0437(11) Uani 1 1 d .
H2 H 0.5307 0.7018 0.1522 0.052 Uiso 1 1 calc R
C4 C 0.41531(17) 0.5545(5) 0.1116(2) 0.0398(10) Uani 1 1 d .
H4 H 0.3804 0.5838 0.1090 0.048 Uiso 1 1 calc R
C3 C 0.45352(19) 0.6724(5) 0.1340(3) 0.0462(11) Uani 1 1 d .
H3 H 0.4450 0.7807 0.1467 0.055 Uiso 1 1 calc R
O4 O 0.30666(12) 0.0734(4) 0.01036(19) 0.0629(9) Uani 1 1 d .
O5 O 0.37616(11) -0.0399(3) 0.07791(19) 0.0538(8) Uani 1 1 d .
N12 N 0.32953(15) -0.0572(5) 0.0427(2) 0.0444(9) Uani 1 1 d .
O6 O 0.30781(13) -0.1898(4) 0.0396(2) 0.0768(11) Uani 1 1 d .
N11 N 0.35792(15) 0.3383(5) -0.1167(2) 0.0504(9) Uani 1 1 d .
O3 O 0.36042(13) 0.3642(4) -0.1981(2) 0.0744(10) Uani 1 1 d .
O2 O 0.32858(12) 0.4117(4) -0.0701(2) 0.0646(9) Uani 1 1 d .
N4 N 0.66886(12) 0.2255(4) 0.1699(2) 0.0400(8) Uani 1 1 d .
N3 N 0.33553(11) 0.2691(4) 0.16905(19) 0.0334(7) Uani 1 1 d .
C6 C 0.64433(14) 0.2208(4) 0.2439(2) 0.0312(9) Uani 1 1 d .
C7 C 0.71738(16) 0.2873(5) 0.1824(3) 0.0485(12) Uani 1 1 d .
H7 H 0.7354 0.2941 0.1315 0.058 Uiso 1 1 calc R
C8 C 0.74155(16) 0.3414(5) 0.2684(3) 0.0500(11) Uani 1 1 d .
H8 H 0.7753 0.3841 0.2764 0.060 Uiso 1 1 calc R

loop_
_atom_site_aniso_label
_atom_site_aniso_U_11
_atom_site_aniso_U_22
_atom_site_aniso_U_33
_atom_site_aniso_U_23
_atom_site_aniso_U_13
_atom_site_aniso_U_12
C9 0.034(3) 0.058(3) 0.040(2) 0.000(2) -0.008(2) 0.006(2)
O1 0.0440(17) 0.0528(18) 0.0329(14) 0.0016(13) 0.0041(13) 0.0077(15)
Cu1 0.0344(3) 0.0486(3) 0.0293(2) -0.0013(2) 0.0008(2) -0.0004(3)
S1 0.0294(6) 0.0403(6) 0.0362(5) -0.0091(5) -0.0014(5) 0.0020(5)
S2 0.0315(6) 0.0610(7) 0.0252(5) -0.0013(5) 0.0021(4) -0.0106(5)
N1 0.033(2) 0.034(2) 0.0264(16) 0.0021(14) 0.0007(15) 0.0038(16)
N2 0.037(2) 0.039(2) 0.0354(18) -0.0043(15) 0.0032(16) -0.0035(17)
C1 0.033(2) 0.045(2) 0.0229(18) -0.0085(17) 0.0008(17) 0.0063(19)
C5 0.035(2) 0.038(2) 0.0232(19) 0.0053(17) -0.0013(18) 0.000(2)
C2 0.058(3) 0.039(3) 0.034(2) 0.0007(19) 0.006(2) -0.005(2)
C4 0.043(3) 0.039(3) 0.037(2) 0.0080(19) 0.005(2) 0.009(2)
C3 0.064(3) 0.031(2) 0.043(2) -0.0003(19) 0.008(2) 0.005(2)
O4 0.050(2) 0.084(2) 0.0511(19) -0.0039(17) -0.0048(16) 0.0249(18)
O5 0.0399(19) 0.062(2) 0.056(2) -0.0042(15) -0.0037(16) -0.0003(16)
N12 0.044(3) 0.058(3) 0.033(2) -0.0102(18) 0.0126(19) -0.003(2)
O6 0.085(3) 0.076(3) 0.077(2) -0.0220(19) 0.036(2) -0.042(2)
N11 0.049(3) 0.063(3) 0.039(2) -0.004(2) 0.004(2) -0.004(2)
O3 0.078(2) 0.112(3) 0.0319(17) 0.0159(18) 0.0029(17) 0.002(2)
O2 0.062(2) 0.072(2) 0.059(2) 0.0021(17) 0.0071(18) 0.0252(18)
N4 0.033(2) 0.057(2) 0.0316(17) -0.0010(16) 0.0075(16) 0.0022(17)
N3 0.0245(18) 0.043(2) 0.0302(16) -0.0031(15) -0.0038(14) 0.0014(16)
C6 0.026(2) 0.035(2) 0.031(2) 0.0020(17) 0.0022(17) 0.0009(18)
C7 0.035(3) 0.067(3) 0.046(3) 0.009(2) 0.015(2) 0.003(2)
C8 0.025(2) 0.062(3) 0.062(3) 0.008(2) 0.003(2) -0.008(2)

loop_
_atom_type_symbol
_atom_type_description
_atom_type_scat_dispersion_real
_atom_type_scat_dispersion_imag
_atom_type_scat_source
C C 0.0033 0.0016 'International Tables Vol C Tables 4.2.6.8 and 6.1.1.4'
H H 0.0000 0.0000 'International Tables Vol C Tables 4.2.6.8 and 6.1.1.4'
N N 0.0061 0.0033 'International Tables Vol C Tables 4.2.6.8 and 6.1.1.4'
O O 0.0106 0.0060 'International Tables Vol C Tables 4.2.6.8 and 6.1.1.4'
S S 0.1246 0.1234 'International Tables Vol C Tables 4.2.6.8 and 6.1.1.4'
Cu Cu 0.3201 1.2651 'International Tables Vol C Tables 4.2.6.8 and 6.1.1.4'

loop_
_geom_angle_atom_site_label_1
_geom_angle_atom_site_label_2
_geom_angle_atom_site_label_3
_geom_angle
_geom_angle_site_symmetry_1
_geom_angle_site_symmetry_3
N3 C9 C8 122.4(4) . 2_655
N11 O1 Cu1 101.5(2) . .
O1 Cu1 N3 169.34(11) . .
O1 Cu1 N1 89.56(11) . .
N3 Cu1 N1 94.85(12) . .
O1 Cu1 O4 89.22(11) . .
N3 Cu1 O4 86.26(11) . .
N1 Cu1 O4 178.67(11) . .
O1 Cu1 O5 93.55(10) . .
N3 Cu1 O5 92.18(11) . .
N1 Cu1 O5 122.99(11) . .
O4 Cu1 O5 57.65(11) . .
O1 Cu1 O2 58.36(10) . .
N3 Cu1 O2 111.59(11) . .
N1 Cu1 O2 93.34(11) . .
O4 Cu1 O2 85.56(12) . .
O5 Cu1 O2 135.17(10) . .
C5 S1 C1 101.11(18) . .
C6 S2 C1 100.50(17) . .
C4 N1 C5 116.9(3) . .
C4 N1 Cu1 117.9(3) . .
C5 N1 Cu1 125.1(2) . .
C5 N2 C2 116.3(4) . .
S1 C1 S2 108.84(19) . .
N2 C5 N1 125.4(3) . .
N2 C5 S1 119.3(3) . .
N1 C5 S1 115.3(3) . .
N2 C2 C3 122.8(4) . .
N1 C4 C3 121.2(4) . .
C2 C3 C4 117.5(4) . .
N12 O4 Cu1 97.3(2) . .
N12 O5 Cu1 89.5(2) . .
O6 N12 O5 122.1(4) . .
O6 N12 O4 122.6(4) . .
O5 N12 O4 115.3(4) . .
O3 N11 O2 125.0(4) . .
O3 N11 O1 119.2(4) . .
O2 N11 O1 115.8(3) . .
N11 O2 Cu1 84.3(2) . .
C6 N4 C7 116.9(3) . .
C6 N3 C9 115.8(3) 2_655 .
C6 N3 Cu1 126.3(2) 2_655 .
C9 N3 Cu1 117.6(2) . .
N4 C6 N3 125.7(3) . 2_655
N4 C6 S2 118.2(3) . .
N3 C6 S2 116.1(3) 2_655 .
N4 C7 C8 122.1(4) . .
C9 C8 C7 117.1(4) 2_655 .

loop_
_geom_bond_atom_site_label_1
_geom_bond_atom_site_label_2
_geom_bond_distance
_geom_bond_site_symmetry_2
C9 N3 1.350(4) .
C9 C8 1.369(5) 2_655
O1 N11 1.313(4) .
O1 Cu1 1.979(2) .
Cu1 N3 1.990(3) .
Cu1 N1 2.023(3) .
Cu1 O4 2.106(3) .
Cu1 O5 2.285(3) .
Cu1 O2 2.394(3) .
S1 C5 1.753(4) .
S1 C1 1.798(4) .
S2 C6 1.753(4) .
S2 C1 1.814(3) .
N1 C4 1.337(4) .
N1 C5 1.352(4) .
N2 C5 1.326(4) .
N2 C2 1.333(4) .
C2 C3 1.367(5) .
C4 C3 1.378(5) .
O4 N12 1.267(4) .
O5 N12 1.245(4) .
N12 O6 1.210(4) .
N11 O3 1.210(4) .
N11 O2 1.240(4) .
N4 C6 1.326(4) .
N4 C7 1.338(5) .
N3 C6 1.349(4) 2_655
C6 N3 1.349(4) 2_655
C7 C8 1.380(5) .
C8 C9 1.369(5) 2_655
